data_8000396
loop_
_publ_author_name
'Yao, Li'
'Niu, Guangda'
'Li, Junze'
'Gao, Liang'
'Luo, Xufeng'
'Xia, Bing'
'Liu, Yuhao'
'Du, Peipei'
'Li, Dehui'
'Chen, Chao'
'Zheng, Youxuan'
'Xiao, Zewen'
'Tang, Jiang'

_publ_section_title
;
 Circularly Polarized Luminescence from Chiral Tetranuclear Copper(I)
 Iodide Clusters.
;
_journal_name_full 'The journal of physical chemistry letters'
_journal_page_first 1255
_journal_page_last 1260
_journal_paper_doi 10.1021/acs.jpclett.9b03478
_journal_year 2020
_chemical_absolute_configuration ad
_chemical_formula_moiety 'C32 H44 Cu4 I4 N4'
_chemical_formula_sum 'C32 H44 Cu4 I4 N4'
_chemical_formula_weight 1246.47
_space_group_crystal_system orthorhombic
_space_group_IT_number 19
_space_group_name_Hall 'P 2ac 2ab'
_space_group_name_H-M_alt 'P 21 21 21'
_atom_sites_solution_hydrogens geom
_atom_sites_solution_primary direct
_audit_creation_date 2019-03-28
_audit_creation_method
;
Olex2 1.2
(compiled 2017.08.10 svn.r3458 for OlexSys, GUI svn.r5381)
;
_cell_angle_alpha 90
_cell_angle_beta 90
_cell_angle_gamma 90
_cell_formula_units_Z 4
_cell_length_a 7.54153(19)
_cell_length_b 12.0777(4)
_cell_length_c 45.1161(16)
_cell_measurement_reflns_used 7712
_cell_measurement_temperature 295.65(10)
_cell_measurement_theta_max 73.2120
_cell_measurement_theta_min 3.8320
_cell_volume 4109.4(2)
_computing_cell_refinement 'CrysAlisPro 1.171.39.28b (Rigaku OD, 2015)'
_computing_data_collection 'CrysAlisPro 1.171.39.28b (Rigaku OD, 2015)'
_computing_data_reduction 'CrysAlisPro 1.171.39.28b (Rigaku OD, 2015)'
_computing_molecular_graphics 'Olex2 (Dolomanov et al., 2009)'
_computing_publication_material 'Olex2 (Dolomanov et al., 2009)'
_computing_structure_refinement 'ShelXL (Sheldrick, 2015)'
_computing_structure_solution 'SIR2004 (Burla et al., 2007)'
_diffrn_ambient_environment air
_diffrn_ambient_temperature 295.65(10)
_diffrn_detector 'CCD plate'
_diffrn_measured_fraction_theta_full 1.000
_diffrn_measured_fraction_theta_max 0.980
_diffrn_measurement_details
;
List of Runs (angles in degrees, time in seconds):

  # Type    Start    End  Width  t~exp~   \w     \q     \k     \f   Frames
--------------------------------------------------------------------------
  1  \w    -25.00   2.00   0.50    2.00    --    0.00 -82.00  30.00   54
  2  \w    -33.00  29.00   0.50    2.00    --    0.00 -82.00 -30.00  124
  3  \w    -28.00  27.00   0.50    2.00    --    0.00 -82.00 120.00  110
  4  \w     71.00 139.00   0.50   10.00    --   94.60  61.00  90.00  136
  5  \w      5.00 108.00   0.50   10.00    --   94.60 -61.00 -60.00  206
  6  \w     23.00  68.00   0.50   10.00    --   94.60 -15.00 -60.00   90
  7  \w    103.00 175.00   0.50   10.00    --   94.60  82.00-120.00  144
  8  \w    145.00 171.00   0.50   10.00    --   94.60  61.00  90.00   52
  9  \w     78.00 182.00   0.50   10.00    --   94.60  30.00-180.00  208
 10  \w      6.00 112.00   0.50   10.00    --   94.60 -82.00 -60.00  212
;
_diffrn_measurement_device 'four-circle diffractometer'
_diffrn_measurement_device_type 'XtaLAB AFC12 (RINC): Kappa single'
_diffrn_measurement_method '\w scans'
_diffrn_orient_matrix_type 'CrysAlisPro convention (1999,Acta A55,543-557)'
_diffrn_orient_matrix_UB_11 -0.0385793000
_diffrn_orient_matrix_UB_12 0.1180720000
_diffrn_orient_matrix_UB_13 -0.0111231000
_diffrn_orient_matrix_UB_21 0.0873137000
_diffrn_orient_matrix_UB_22 -0.0282711000
_diffrn_orient_matrix_UB_23 -0.0299730000
_diffrn_orient_matrix_UB_31 -0.1805251000
_diffrn_orient_matrix_UB_32 -0.0388723000
_diffrn_orient_matrix_UB_33 -0.0121022000
_diffrn_radiation_monochromator graphite
_diffrn_radiation_probe x-ray
_diffrn_radiation_type CuK\a
_diffrn_radiation_wavelength 1.54184
_diffrn_reflns_av_R_equivalents 0.0512
_diffrn_reflns_av_unetI/netI 0.0571
_diffrn_reflns_Laue_measured_fraction_full 1.000
_diffrn_reflns_Laue_measured_fraction_max 0.980
_diffrn_reflns_limit_h_max 7
_diffrn_reflns_limit_h_min -9
_diffrn_reflns_limit_k_max 14
_diffrn_reflns_limit_k_min -11
_diffrn_reflns_limit_l_max 55
_diffrn_reflns_limit_l_min -53
_diffrn_reflns_number 20862
_diffrn_reflns_point_group_measured_fraction_full 0.998
_diffrn_reflns_point_group_measured_fraction_max 0.965
_diffrn_reflns_theta_full 67.684
_diffrn_reflns_theta_max 73.839
_diffrn_reflns_theta_min 3.789
_diffrn_source 'fine-focus sealed X-ray tube'
_diffrn_source_type 'Enhance (Cu) X-ray Source'
_exptl_absorpt_coefficient_mu 26.114
_exptl_absorpt_correction_T_max 1.00000
_exptl_absorpt_correction_T_min 0.33438
_exptl_absorpt_correction_type multi-scan
_exptl_absorpt_process_details
;
CrysAlisPro 1.171.39.28b (Rigaku Oxford Diffraction, 2015)
Empirical absorption correction using spherical harmonics,
 implemented in SCALE3 ABSPACK scaling algorithm.
;
_exptl_crystal_colour 'clear colourless'
_exptl_crystal_colour_lustre clear
_exptl_crystal_colour_primary colourless
_exptl_crystal_density_diffrn 2.015
_exptl_crystal_description needle
_exptl_crystal_F_000 2368
_exptl_crystal_size_max 0.3
_exptl_crystal_size_mid 0.02
_exptl_crystal_size_min 0.02
_refine_diff_density_max 0.702
_refine_diff_density_min -0.858
_refine_diff_density_rms 0.120
_refine_ls_abs_structure_details
;
 Flack x determined using 2233 quotients [(I+)-(I-)]/[(I+)+(I-)]
 (Parsons, Flack and Wagner, Acta Cryst. B69 (2013) 249-259).
;
_refine_ls_abs_structure_Flack -0.005(5)
_refine_ls_extinction_method none
_refine_ls_goodness_of_fit_ref 1.016
_refine_ls_hydrogen_treatment constr
_refine_ls_matrix_type full
_refine_ls_number_parameters 401
_refine_ls_number_reflns 8036
_refine_ls_number_restraints 0
_refine_ls_restrained_S_all 1.016
_refine_ls_R_factor_all 0.0551
_refine_ls_R_factor_gt 0.0418
_refine_ls_shift/su_max 0.002
_refine_ls_shift/su_mean 0.000
_refine_ls_structure_factor_coef Fsqd
_refine_ls_weighting_details 'w=1/[\s^2^(Fo^2^)+(0.0553P)^2^] where P=(Fo^2^+2Fc^2^)/3'
_refine_ls_weighting_scheme calc
_refine_ls_wR_factor_gt 0.0992
_refine_ls_wR_factor_ref 0.1080
_reflns_Friedel_coverage 0.730
_reflns_Friedel_fraction_full 0.996
_reflns_Friedel_fraction_max 0.946
_reflns_number_gt 6412
_reflns_number_total 8036
_reflns_threshold_expression 'I > 2\s(I)'
_cod_data_source_file jz9b03478_si_002.cif
_cod_data_source_block (R-MBA)4Cu4I4
_cod_database_code 8000396
_shelx_shelxl_version_number 2016/6
_shelx_space_group_comment
;
The symmetry employed for this shelxl refinement is uniquely defined
by the following loop, which should always be used as a source of
symmetry information in preference to the above space-group names.
They are only intended as comments.
;
_shelx_estimated_absorpt_t_max 0.623
_shelx_estimated_absorpt_t_min 0.047
_reflns_odcompleteness_completeness 99.95
_reflns_odcompleteness_iscentric 1
_reflns_odcompleteness_theta 66.97
_olex2_refinement_description
;
1. Fixed Uiso
 At 1.2 times of:
  All C(H) groups, All N(H,H) groups
 At 1.5 times of:
  All C(H,H,H) groups
2.a Ternary CH refined with riding coordinates:
 C21(H21), C24(H24), C23(H23), C22(H22)
2.b Secondary CH2 refined with riding coordinates:
 N2(H2a,H2b), N3(H3a,H3b), N1(H1a,H1b), N4(H4a,H4b)
2.c Aromatic/amide H refined with riding coordinates:
 C51(H51), C81(H81), C41(H41), C71(H71), C61(H61), C84(H84), C44(H44),
 C43(H43), C83(H83), C42(H42), C52(H52), C82(H82), C73(H73), C62(H62), C72(H72),
  C53(H53), C74(H74), C64(H64), C54(H54), C63(H63)
2.d Idealised Me refined as rotating group:
 C11(H11a,H11b,H11c), C14(H14a,H14b,H14c), C13(H13a,H13b,H13c), C12(H12a,H12b,
 H12c)
;
_olex2_submission_special_instructions 'No special instructions were received'
_oxdiff_exptl_absorpt_empirical_details
;
Empirical correction (ABSPACK) includes:
- Absorption correction using spherical harmonics
- Frame scaling
;
_oxdiff_exptl_absorpt_empirical_full_max 2.121
_oxdiff_exptl_absorpt_empirical_full_min 0.481

loop_
_space_group_symop_operation_xyz
'x, y, z'
'-x+1/2, -y, z+1/2'
'x+1/2, -y+1/2, -z'
'-x, y+1/2, -z+1/2'

loop_
_atom_site_label
_atom_site_type_symbol
_atom_site_fract_x
_atom_site_fract_y
_atom_site_fract_z
_atom_site_U_iso_or_equiv
_atom_site_adp_type
_atom_site_occupancy
_atom_site_site_symmetry_order
_atom_site_calc_flag
_atom_site_refinement_flags_posn
I1 I -0.57291(9) -0.63613(7) -0.62031(2) 0.0604(2) Uani 1 1 d .
I2 I -0.15199(10) -0.45450(7) -0.57227(2) 0.0611(2) Uani 1 1 d .
I3 I -0.20795(10) -0.37668(7) -0.66829(2) 0.0609(2) Uani 1 1 d .
I4 I -0.65042(10) -0.26647(7) -0.61114(2) 0.0635(2) Uani 1 1 d .
Cu2 Cu -0.3040(2) -0.31445(15) -0.61344(5) 0.0679(5) Uani 1 1 d .
Cu1 Cu -0.5355(2) -0.42840(17) -0.64514(4) 0.0663(5) Uani 1 1 d .
Cu3 Cu -0.2478(2) -0.53284(16) -0.62682(4) 0.0677(5) Uani 1 1 d .
Cu4 Cu -0.4866(2) -0.46935(19) -0.58614(4) 0.0734(6) Uani 1 1 d .
N2 N -0.6908(13) -0.4571(9) -0.68177(19) 0.059(2) Uani 1 1 d .
H2A H -0.689335 -0.529728 -0.685124 0.071 Uiso 1 1 calc R
H2B H -0.801572 -0.439421 -0.676907 0.071 Uiso 1 1 calc R
N3 N -0.0851(12) -0.6604(8) -0.6398(2) 0.058(2) Uani 1 1 d .
H3A H 0.020792 -0.648313 -0.631685 0.069 Uiso 1 1 calc R
H3B H -0.127406 -0.722108 -0.631622 0.069 Uiso 1 1 calc R
N1 N -0.1616(13) -0.1769(8) -0.6011(3) 0.065(3) Uani 1 1 d .
H1A H -0.136213 -0.183871 -0.581889 0.078 Uiso 1 1 calc R
H1B H -0.059130 -0.178632 -0.610830 0.078 Uiso 1 1 calc R
C11 C -0.264(3) -0.0455(14) -0.6383(3) 0.102(6) Uani 1 1 d .
H11A H -0.151360 -0.028461 -0.647077 0.154 Uiso 1 1 calc GR
H11B H -0.343904 0.015372 -0.641263 0.154 Uiso 1 1 calc GR
H11C H -0.311954 -0.110871 -0.647324 0.154 Uiso 1 1 calc GR
C21 C -0.2400(16) -0.0651(9) -0.6054(3) 0.059(3) Uani 1 1 d .
H21 H -0.358549 -0.066387 -0.596565 0.071 Uiso 1 1 calc R
C31 C -0.1411(18) 0.0262(9) -0.5911(3) 0.058(3) Uani 1 1 d .
C24 C -0.6091(17) -0.4862(15) -0.5203(3) 0.076(4) Uani 1 1 d .
H24 H -0.510230 -0.436881 -0.515344 0.091 Uiso 1 1 calc R
C51 C 0.130(2) 0.1183(14) -0.5758(3) 0.085(5) Uani 1 1 d .
H51 H 0.252811 0.119199 -0.574326 0.102 Uiso 1 1 calc R
C81 C -0.234(2) 0.1195(12) -0.5824(3) 0.080(4) Uani 1 1 d .
H81 H -0.356451 0.120671 -0.584350 0.096 Uiso 1 1 calc R
C41 C 0.0412(17) 0.0250(11) -0.5870(3) 0.066(3) Uani 1 1 d .
H41 H 0.105448 -0.038328 -0.591699 0.079 Uiso 1 1 calc R
N4 N -0.6594(14) -0.4647(12) -0.5513(2) 0.081(3) Uani 1 1 d .
H4A H -0.708485 -0.397672 -0.551548 0.097 Uiso 1 1 calc R
H4B H -0.745515 -0.512420 -0.555573 0.097 Uiso 1 1 calc R
C71 C -0.149(3) 0.2098(14) -0.5709(4) 0.101(5) Uani 1 1 d .
H71 H -0.214668 0.272190 -0.565708 0.121 Uiso 1 1 calc R
C61 C 0.030(4) 0.2093(13) -0.5670(4) 0.102(7) Uani 1 1 d .
H61 H 0.085840 0.270154 -0.558500 0.123 Uiso 1 1 calc R
C34 C -0.7641(19) -0.4579(14) -0.4997(3) 0.075(4) Uani 1 1 d .
C84 C -0.906(2) -0.5302(17) -0.4976(3) 0.096(5) Uani 1 1 d .
H84 H -0.903376 -0.597379 -0.507690 0.115 Uiso 1 1 calc R
C44 C -0.766(2) -0.3612(16) -0.4843(3) 0.091(5) Uani 1 1 d .
H44 H -0.669663 -0.313599 -0.485610 0.109 Uiso 1 1 calc R
C14 C -0.543(3) -0.6051(19) -0.5177(5) 0.123(7) Uani 1 1 d .
H14A H -0.636454 -0.655064 -0.523251 0.184 Uiso 1 1 calc GR
H14B H -0.507957 -0.619516 -0.497649 0.184 Uiso 1 1 calc GR
H14C H -0.443465 -0.615578 -0.530665 0.184 Uiso 1 1 calc GR
C33 C 0.0941(14) -0.7662(10) -0.6773(2) 0.051(3) Uani 1 1 d .
C43 C 0.1983(17) -0.7514(12) -0.7024(3) 0.068(3) Uani 1 1 d .
H43 H 0.177103 -0.692922 -0.715348 0.082 Uiso 1 1 calc R
C32 C -0.7348(15) -0.4622(11) -0.7359(2) 0.056(3) Uani 1 1 d .
C83 C 0.1308(17) -0.8523(11) -0.6586(3) 0.066(3) Uani 1 1 d .
H83 H 0.062139 -0.862407 -0.641728 0.079 Uiso 1 1 calc R
C42 C -0.913(2) -0.4507(15) -0.7429(3) 0.087(5) Uani 1 1 d .
H42 H -0.982186 -0.401235 -0.732249 0.104 Uiso 1 1 calc R
C13 C -0.2280(18) -0.7238(14) -0.6849(4) 0.082(4) Uani 1 1 d .
H13A H -0.273913 -0.783818 -0.673314 0.123 Uiso 1 1 calc GR
H13B H -0.206872 -0.748739 -0.704835 0.123 Uiso 1 1 calc GR
H13C H -0.312433 -0.664273 -0.685221 0.123 Uiso 1 1 calc GR
C52 C -0.988(3) -0.5116(17) -0.7655(4) 0.103(6) Uani 1 1 d .
H52 H -1.107842 -0.501845 -0.769971 0.124 Uiso 1 1 calc R
C23 C -0.0561(15) -0.6835(10) -0.6715(3) 0.056(3) Uani 1 1 d .
H23 H -0.024564 -0.613599 -0.681213 0.067 Uiso 1 1 calc R
C12 C -0.704(3) -0.2821(13) -0.7085(4) 0.094(5) Uani 1 1 d .
H12A H -0.829977 -0.277380 -0.705391 0.140 Uiso 1 1 calc GR
H12B H -0.673471 -0.244713 -0.726521 0.140 Uiso 1 1 calc GR
H12C H -0.643746 -0.247788 -0.692141 0.140 Uiso 1 1 calc GR
C82 C -0.6364(19) -0.5366(12) -0.7521(3) 0.075(4) Uani 1 1 d .
H82 H -0.516610 -0.546190 -0.747872 0.090 Uiso 1 1 calc R
C22 C -0.6505(16) -0.4011(12) -0.7105(3) 0.064(3) Uani 1 1 d .
H22 H -0.521741 -0.403397 -0.713406 0.077 Uiso 1 1 calc R
C73 C 0.2680(19) -0.9244(13) -0.6645(3) 0.076(4) Uani 1 1 d .
H73 H 0.291841 -0.983027 -0.651733 0.092 Uiso 1 1 calc R
C62 C -0.891(2) -0.5852(16) -0.7814(3) 0.091(5) Uani 1 1 d .
H62 H -0.943903 -0.626267 -0.796487 0.110 Uiso 1 1 calc R
C72 C -0.716(2) -0.5984(15) -0.7750(4) 0.091(5) Uani 1 1 d .
H72 H -0.648540 -0.648636 -0.785771 0.110 Uiso 1 1 calc R
C53 C 0.334(2) -0.8256(15) -0.7077(4) 0.083(4) Uani 1 1 d .
H53 H 0.402798 -0.816927 -0.724650 0.100 Uiso 1 1 calc R
C74 C -1.051(3) -0.501(2) -0.4803(4) 0.118(7) Uani 1 1 d .
H74 H -1.147778 -0.549162 -0.478795 0.141 Uiso 1 1 calc R
C64 C -1.051(3) -0.402(2) -0.4656(4) 0.118(7) Uani 1 1 d .
H64 H -1.150275 -0.381372 -0.454561 0.141 Uiso 1 1 calc R
C54 C -0.909(3) -0.332(2) -0.4669(4) 0.117(7) Uani 1 1 d .
H54 H -0.908084 -0.266608 -0.456120 0.141 Uiso 1 1 calc R
C63 C 0.3692(19) -0.9085(16) -0.6895(4) 0.089(5) Uani 1 1 d .
H63 H 0.462746 -0.956288 -0.693650 0.107 Uiso 1 1 calc R

loop_
_atom_site_aniso_label
_atom_site_aniso_U_11
_atom_site_aniso_U_22
_atom_site_aniso_U_33
_atom_site_aniso_U_23
_atom_site_aniso_U_13
_atom_site_aniso_U_12
I1 0.0483(3) 0.0629(5) 0.0701(5) -0.0001(4) 0.0000(3) -0.0133(4)
I2 0.0499(4) 0.0623(5) 0.0712(5) 0.0010(4) -0.0131(4) -0.0001(4)
I3 0.0488(4) 0.0667(5) 0.0673(5) 0.0057(4) 0.0103(3) -0.0025(3)
I4 0.0487(4) 0.0691(5) 0.0726(5) -0.0111(4) -0.0006(4) 0.0092(4)
Cu2 0.0622(10) 0.0574(11) 0.0841(13) -0.0076(9) -0.0058(10) -0.0094(8)
Cu1 0.0575(10) 0.0827(14) 0.0585(10) -0.0080(9) -0.0075(8) -0.0018(9)
Cu3 0.0594(10) 0.0699(13) 0.0738(12) -0.0044(9) 0.0088(9) 0.0106(9)
Cu4 0.0576(10) 0.1025(16) 0.0599(11) -0.0077(10) 0.0077(8) -0.0151(10)
N2 0.059(5) 0.072(7) 0.047(5) -0.002(5) -0.005(4) -0.009(5)
N3 0.049(5) 0.067(7) 0.058(6) 0.002(5) 0.007(4) 0.012(5)
N1 0.052(5) 0.055(6) 0.087(7) -0.013(5) -0.007(5) -0.004(5)
C11 0.141(15) 0.090(12) 0.076(10) 0.013(9) -0.039(10) -0.047(11)
C21 0.061(7) 0.041(7) 0.076(8) 0.003(6) -0.009(6) -0.003(5)
C31 0.077(7) 0.036(6) 0.061(7) 0.006(5) 0.001(6) -0.004(6)
C24 0.055(7) 0.122(13) 0.051(7) 0.002(7) -0.006(6) -0.007(8)
C51 0.090(10) 0.083(11) 0.083(9) 0.019(8) -0.020(8) -0.033(9)
C81 0.090(10) 0.056(9) 0.094(11) 0.002(7) 0.020(8) -0.006(8)
C41 0.070(8) 0.064(9) 0.065(8) -0.001(6) -0.012(6) -0.004(6)
N4 0.056(6) 0.135(11) 0.053(6) 0.005(6) 0.008(5) -0.001(7)
C71 0.140(17) 0.064(11) 0.098(12) -0.011(9) -0.001(13) -0.002(11)
C61 0.19(2) 0.044(9) 0.076(10) -0.009(7) -0.031(12) -0.023(11)
C34 0.076(8) 0.094(11) 0.053(7) -0.002(7) 0.012(6) -0.008(8)
C84 0.093(11) 0.134(16) 0.061(9) -0.017(9) 0.024(8) -0.017(11)
C44 0.101(12) 0.105(13) 0.067(9) -0.004(9) 0.005(8) -0.005(10)
C14 0.106(14) 0.15(2) 0.107(14) 0.037(13) 0.015(11) 0.050(14)
C33 0.045(5) 0.051(7) 0.056(6) -0.007(5) 0.002(5) -0.006(5)
C43 0.066(7) 0.066(8) 0.072(8) -0.007(7) 0.020(6) -0.007(7)
C32 0.057(6) 0.069(8) 0.042(6) 0.008(5) 0.003(5) 0.000(6)
C83 0.061(7) 0.067(8) 0.069(8) -0.001(6) 0.008(6) 0.008(6)
C42 0.070(8) 0.117(13) 0.073(9) -0.018(9) -0.022(7) 0.017(9)
C13 0.056(7) 0.100(12) 0.090(10) -0.017(9) -0.018(7) 0.006(8)
C52 0.098(11) 0.131(16) 0.081(11) -0.001(11) -0.031(10) -0.005(12)
C23 0.056(6) 0.061(7) 0.050(6) -0.004(5) 0.003(5) 0.001(6)
C12 0.117(13) 0.066(10) 0.098(12) 0.007(8) -0.006(10) -0.020(9)
C82 0.061(7) 0.087(11) 0.075(9) 0.000(8) 0.010(7) 0.002(7)
C22 0.047(6) 0.093(10) 0.052(7) 0.003(6) -0.006(5) -0.015(6)
C73 0.081(9) 0.076(9) 0.072(9) -0.009(7) -0.004(8) 0.018(7)
C62 0.106(13) 0.107(13) 0.060(9) -0.005(8) -0.002(9) -0.017(11)
C72 0.097(11) 0.104(13) 0.074(10) -0.016(8) 0.016(9) -0.014(10)
C53 0.068(9) 0.105(13) 0.076(10) -0.023(9) 0.020(8) -0.010(9)
C74 0.105(14) 0.17(2) 0.078(12) -0.004(13) 0.018(10) -0.033(14)
C64 0.107(14) 0.18(2) 0.063(10) -0.019(12) 0.008(10) 0.030(16)
C54 0.138(19) 0.146(19) 0.067(11) -0.017(11) 0.000(12) 0.016(16)
C63 0.056(8) 0.105(13) 0.105(12) -0.033(11) 0.008(8) 0.020(8)

loop_
_atom_type_symbol
_atom_type_description
_atom_type_scat_dispersion_real
_atom_type_scat_dispersion_imag
_atom_type_scat_source
C C 0.0181 0.0091 'International Tables Vol C Tables 4.2.6.8 and 6.1.1.4'
H H 0.0000 0.0000 'International Tables Vol C Tables 4.2.6.8 and 6.1.1.4'
Cu Cu -1.9646 0.5888 'International Tables Vol C Tables 4.2.6.8 and 6.1.1.4'
I I -0.3257 6.8362 'International Tables Vol C Tables 4.2.6.8 and 6.1.1.4'
N N 0.0311 0.0180 'International Tables Vol C Tables 4.2.6.8 and 6.1.1.4'

loop_
_geom_angle_atom_site_label_1
_geom_angle_atom_site_label_2
_geom_angle_atom_site_label_3
_geom_angle
Cu1 I1 Cu3 57.10(6)
Cu4 I1 Cu1 60.97(6)
Cu4 I1 Cu3 59.69(6)
Cu3 I2 Cu2 59.78(6)
Cu4 I2 Cu2 58.58(6)
Cu4 I2 Cu3 60.26(6)
Cu2 I3 Cu1 58.14(6)
Cu3 I3 Cu2 61.46(6)
Cu3 I3 Cu1 58.24(6)
Cu2 I4 Cu4 55.23(6)
Cu1 I4 Cu2 59.70(6)
Cu1 I4 Cu4 58.05(6)
I3 Cu2 I2 109.67(7)
I3 Cu2 Cu3 59.05(6)
I4 Cu2 I2 120.76(8)
I4 Cu2 I3 111.05(7)
I4 Cu2 Cu3 111.58(8)
Cu1 Cu2 I2 108.62(8)
Cu1 Cu2 I3 62.22(6)
Cu1 Cu2 I4 59.28(6)
Cu1 Cu2 Cu3 58.77(7)
Cu3 Cu2 I2 59.62(6)
Cu4 Cu2 I2 57.76(6)
Cu4 Cu2 I3 111.95(8)
Cu4 Cu2 I4 67.96(7)
Cu4 Cu2 Cu1 62.42(7)
Cu4 Cu2 Cu3 59.93(7)
N1 Cu2 I2 95.5(3)
N1 Cu2 I3 109.6(3)
N1 Cu2 I4 108.9(3)
N1 Cu2 Cu1 155.9(3)
N1 Cu2 Cu3 139.3(3)
N1 Cu2 Cu4 136.2(4)
I3 Cu1 I1 116.84(7)
I4 Cu1 I1 113.89(7)
I4 Cu1 I3 110.35(8)
I4 Cu1 Cu2 61.02(6)
I4 Cu1 Cu3 116.28(8)
I4 Cu1 Cu4 67.13(7)
Cu2 Cu1 I1 108.72(8)
Cu2 Cu1 I3 59.64(6)
Cu2 Cu1 Cu4 58.54(7)
Cu3 Cu1 I1 61.53(6)
Cu3 Cu1 I3 59.36(6)
Cu3 Cu1 Cu2 62.41(7)
Cu3 Cu1 Cu4 59.87(7)
Cu4 Cu1 I1 56.93(7)
Cu4 Cu1 I3 106.82(7)
N2 Cu1 I1 96.6(3)
N2 Cu1 I3 104.1(3)
N2 Cu1 I4 114.0(3)
N2 Cu1 Cu2 154.1(3)
N2 Cu1 Cu3 129.7(3)
N2 Cu1 Cu4 146.1(3)
I2 Cu3 I1 107.15(7)
I2 Cu3 Cu2 60.60(6)
I3 Cu3 I1 119.48(7)
I3 Cu3 I2 110.86(7)
I3 Cu3 Cu2 59.49(6)
I3 Cu3 Cu4 110.65(9)
Cu2 Cu3 I1 105.90(7)
Cu1 Cu3 I1 61.36(6)
Cu1 Cu3 I2 109.48(8)
Cu1 Cu3 I3 62.40(6)
Cu1 Cu3 Cu2 58.82(7)
Cu1 Cu3 Cu4 61.73(7)
Cu4 Cu3 I1 57.42(6)
Cu4 Cu3 I2 57.50(6)
Cu4 Cu3 Cu2 58.01(7)
N3 Cu3 I1 102.8(3)
N3 Cu3 I2 111.0(3)
N3 Cu3 I3 105.2(3)
N3 Cu3 Cu2 151.3(3)
N3 Cu3 Cu1 139.4(3)
N3 Cu3 Cu4 144.1(3)
I1 Cu4 I4 107.93(7)
I1 Cu4 Cu2 113.68(8)
I1 Cu4 Cu1 62.10(6)
I1 Cu4 Cu3 62.89(6)
I2 Cu4 I1 115.79(9)
I2 Cu4 I4 115.96(8)
I2 Cu4 Cu2 63.66(6)
I2 Cu4 Cu1 110.63(8)
I2 Cu4 Cu3 62.23(6)
Cu2 Cu4 I4 56.80(6)
Cu2 Cu4 Cu1 59.05(7)
Cu2 Cu4 Cu3 62.06(7)
Cu1 Cu4 I4 54.83(6)
Cu3 Cu4 I4 104.80(8)
Cu3 Cu4 Cu1 58.40(7)
N4 Cu4 I1 108.4(4)
N4 Cu4 I2 115.5(3)
N4 Cu4 I4 90.2(4)
N4 Cu4 Cu2 132.5(4)
N4 Cu4 Cu1 131.2(3)
N4 Cu4 Cu3 164.3(4)
C22 N2 Cu1 120.4(7)
C23 N3 Cu3 120.4(7)
C21 N1 Cu2 119.4(7)
N1 C21 C11 108.7(12)
C31 C21 N1 114.8(10)
C31 C21 C11 111.8(11)
C81 C31 C21 118.5(13)
C81 C31 C41 118.1(13)
C41 C31 C21 123.4(12)
N4 C24 C34 109.9(11)
N4 C24 C14 108.8(14)
C14 C24 C34 114.3(14)
C61 C51 C41 118.7(16)
C71 C81 C31 121.6(16)
C31 C41 C51 120.8(14)
C24 N4 Cu4 124.2(8)
C61 C71 C81 120.5(17)
C71 C61 C51 120.3(15)
C84 C34 C24 119.3(14)
C44 C34 C24 120.7(15)
C44 C34 C84 120.0(15)
C34 C84 C74 119.4(18)
C34 C44 C54 121.2(19)
C43 C33 C23 118.2(11)
C83 C33 C43 119.0(12)
C83 C33 C23 122.8(11)
C53 C43 C33 118.4(14)
C42 C32 C22 122.3(13)
C82 C32 C42 117.9(13)
C82 C32 C22 119.7(11)
C33 C83 C73 121.0(13)
C52 C42 C32 121.1(16)
C62 C52 C42 121.1(17)
N3 C23 C33 113.4(9)
N3 C23 C13 108.8(10)
C13 C23 C33 110.9(10)
C32 C82 C72 120.3(14)
N2 C22 C32 110.7(10)
N2 C22 C12 109.0(11)
C12 C22 C32 113.8(12)
C63 C73 C83 119.1(14)
C52 C62 C72 119.2(16)
C62 C72 C82 120.5(16)
C63 C53 C43 122.2(15)
C64 C74 C84 119(2)
C54 C64 C74 121(2)
C64 C54 C44 119(2)
C53 C63 C73 120.2(14)

loop_
_geom_bond_atom_site_label_1
_geom_bond_atom_site_label_2
_geom_bond_distance
I1 Cu1 2.762(2)
I1 Cu3 2.766(2)
I1 Cu4 2.619(2)
I2 Cu2 2.761(2)
I2 Cu3 2.734(2)
I2 Cu4 2.606(2)
I3 Cu2 2.686(2)
I3 Cu1 2.754(2)
I3 Cu3 2.674(2)
I4 Cu2 2.678(2)
I4 Cu1 2.632(2)
I4 Cu4 2.967(3)
Cu2 Cu1 2.644(3)
Cu2 Cu3 2.739(3)
Cu2 Cu4 2.629(3)
Cu2 N1 2.055(10)
Cu1 Cu3 2.642(3)
Cu1 Cu4 2.732(3)
Cu1 N2 2.055(9)
Cu3 Cu4 2.683(3)
Cu3 N3 2.055(9)
Cu4 N4 2.043(10)
N2 C22 1.494(15)
N3 C23 1.476(15)
N1 C21 1.487(15)
C11 C21 1.51(2)
C21 C31 1.479(16)
C31 C81 1.383(18)
C31 C41 1.387(18)
C24 N4 1.471(17)
C24 C34 1.533(19)
C24 C14 1.52(3)
C51 C41 1.404(19)
C51 C61 1.39(3)
C81 C71 1.36(2)
C71 C61 1.36(3)
C34 C84 1.38(2)
C34 C44 1.36(2)
C84 C74 1.39(2)
C44 C54 1.38(3)
C33 C43 1.391(16)
C33 C83 1.366(18)
C33 C23 1.532(16)
C43 C53 1.38(2)
C32 C42 1.385(18)
C32 C82 1.375(18)
C32 C22 1.504(17)
C83 C73 1.379(18)
C42 C52 1.38(2)
C13 C23 1.511(17)
C52 C62 1.36(3)
C12 C22 1.50(2)
C82 C72 1.41(2)
C73 C63 1.38(2)
C62 C72 1.36(2)
C53 C63 1.32(2)
C74 C64 1.38(3)
C64 C54 1.36(3)
